data_1529713
loop_
_publ_author_name
'Kumar, Sunit'
'Gobeze, Habtom B.'
'Chatterjee, Tamal'
'D'Souza, Francis'
'Ravikanth, Mangalampalli'

_publ_section_title
;
 Directly Connected AzaBODIPY-BODIPY Dyad: Synthesis, Crystal Structure,
 and Ground- and Excited-State Interactions.
;
_journal_issue 30
_journal_name_full 'The journal of physical chemistry. A'
_journal_page_first 8338
_journal_page_last 8348
_journal_paper_doi 10.1021/acs.jpca.5b06328
_journal_volume 119
_journal_year 2015
_chemical_formula_moiety 'C45 H35 B2 F4 N5'
_chemical_formula_sum 'C45 H35 B2 F4 N5'
_chemical_formula_weight 743.40
_chemical_name_systematic
; 
 ? 
;
_space_group_IT_number 14
_symmetry_cell_setting monoclinic
_symmetry_space_group_name_Hall '-P 2yn'
_symmetry_space_group_name_H-M 'P 1 21/n 1'
_atom_sites_solution_hydrogens geom
_atom_sites_solution_primary direct
_atom_sites_solution_secondary difmap
_audit_creation_method SHELXL-97
_cell_angle_alpha 90.00
_cell_angle_beta 101.570(5)
_cell_angle_gamma 90.00
_cell_formula_units_Z 4
_cell_length_a 16.679(6)
_cell_length_b 11.552(4)
_cell_length_c 19.833(7)
_cell_measurement_temperature 100(2)
_cell_measurement_theta_max 29.1
_cell_measurement_theta_min 3.1
_cell_volume 3744(2)
_computing_cell_refinement 'CrystalClear-SM Expert 2.1 b28 (Rigaku, 2013)'
_computing_data_collection 'CrystalClear-SM Expert 2.1 b28 (Rigaku, 2013)'
_computing_data_reduction 'CrystalClear-SM Expert 2.1 b28 (Rigaku, 2013)'
_computing_structure_refinement 'SHELXL-97 (Sheldrick, 1997)'
_computing_structure_solution 'SHELXS-97 (Sheldrick, 1990)'
_diffrn_ambient_temperature 100(2)
_diffrn_detector_area_resol_mean 28.5714
_diffrn_measured_fraction_theta_full 0.997
_diffrn_measured_fraction_theta_max 0.997
_diffrn_measurement_device_type 'Rigaku Saturn724+ (4x4 bin mode)'
_diffrn_measurement_method 'profile data from \w-scans'
_diffrn_radiation_monochromator graphite
_diffrn_radiation_source 'fine-focus sealed tube'
_diffrn_radiation_type MoK\a
_diffrn_radiation_wavelength 0.71070
_diffrn_reflns_av_R_equivalents 0.0700
_diffrn_reflns_av_sigmaI/netI 0.0394
_diffrn_reflns_limit_h_max 19
_diffrn_reflns_limit_h_min -19
_diffrn_reflns_limit_k_max 13
_diffrn_reflns_limit_k_min -13
_diffrn_reflns_limit_l_max 23
_diffrn_reflns_limit_l_min -23
_diffrn_reflns_number 58909
_diffrn_reflns_theta_full 25.00
_diffrn_reflns_theta_max 25.00
_diffrn_reflns_theta_min 3.05
_exptl_absorpt_coefficient_mu 0.092
_exptl_absorpt_correction_T_max 0.9954
_exptl_absorpt_correction_T_min 0.9864
_exptl_absorpt_correction_type numerical
_exptl_absorpt_process_details 'NUMABS (Rigaku, 1999)'
_exptl_crystal_colour orange
_exptl_crystal_density_diffrn 1.319
_exptl_crystal_density_method 'not measured'
_exptl_crystal_description rectangular
_exptl_crystal_F_000 1544
_exptl_crystal_size_max 0.15
_exptl_crystal_size_mid 0.10
_exptl_crystal_size_min 0.05
_refine_diff_density_max 0.334
_refine_diff_density_min -0.334
_refine_diff_density_rms 0.050
_refine_ls_extinction_method none
_refine_ls_goodness_of_fit_ref 1.171
_refine_ls_hydrogen_treatment mixed
_refine_ls_matrix_type full
_refine_ls_number_parameters 505
_refine_ls_number_reflns 6569
_refine_ls_number_restraints 0
_refine_ls_restrained_S_all 1.171
_refine_ls_R_factor_all 0.0802
_refine_ls_R_factor_gt 0.0712
_refine_ls_shift/su_max 0.000
_refine_ls_shift/su_mean 0.000
_refine_ls_structure_factor_coef Fsqd
_refine_ls_weighting_details 'calc w=1/[\s^2^(Fo^2^)+(0.0500P)^2^+3.1414P] where P=(Fo^2^+2Fc^2^)/3'
_refine_ls_weighting_scheme calc
_refine_ls_wR_factor_gt 0.1437
_refine_ls_wR_factor_ref 0.1493
_reflns_number_gt 5938
_reflns_number_total 6569
_reflns_threshold_expression >2sigma(I)
_cod_data_source_file jp5b06328_si_002.cif
_cod_data_source_block shelxl
_cod_depositor_comments
;
The following automatic conversions were performed:

'_symmetry_cell_setting' value 'Monoclinic' changed to 'monoclinic'
according to
/usr/data/users/saulius/crontab/automatic-downloads/current/ACS/lib/dictionaries/cif_core.dic
dictionary named 'cif_core.dic' version 2.4.2 from 2011-04-26.

'_exptl_absorpt_correction_type' value 'Numerical' changed to
'numerical' according to
/usr/data/users/saulius/crontab/automatic-downloads/current/ACS/lib/dictionaries/cif_core.dic
dictionary named 'cif_core.dic' version 2.4.2 from 2011-04-26.

Automatic conversion script
Id: cif_fix_values 3271 2015-04-21 07:52:19Z andrius 
;
_cod_original_sg_symbol_H-M 'P 21/n'
_cod_database_code 1529713

loop_
_symmetry_equiv_pos_as_xyz
'x, y, z'
'-x+1/2, y+1/2, -z+1/2'
'-x, -y, -z'
'x-1/2, -y-1/2, z-1/2'

loop_
_atom_site_label
_atom_site_type_symbol
_atom_site_fract_x
_atom_site_fract_y
_atom_site_fract_z
_atom_site_U_iso_or_equiv
_atom_site_adp_type
_atom_site_occupancy
_atom_site_symmetry_multiplicity
_atom_site_calc_flag
_atom_site_refinement_flags
F1 F 0.77256(9) 0.42577(13) 0.50335(7) 0.0307(4) Uani 1 1 d .
F2 F 0.74353(9) 0.27589(13) 0.42692(7) 0.0331(4) Uani 1 1 d .
F3 F 0.65269(11) -0.15364(13) 0.81205(8) 0.0421(4) Uani 1 1 d .
F4 F 0.58268(10) 0.01079(15) 0.82098(10) 0.0488(5) Uani 1 1 d .
N1 N 0.88634(12) 0.32054(18) 0.47290(10) 0.0243(5) Uani 1 1 d .
N2 N 0.93458(12) 0.16154(18) 0.54862(11) 0.0254(5) Uani 1 1 d .
N3 N 0.79742(12) 0.22859(18) 0.54588(10) 0.0234(5) Uani 1 1 d .
N4 N 0.60770(12) -0.04062(19) 0.70892(12) 0.0296(5) Uani 1 1 d .
N5 N 0.71943(13) 0.02966(18) 0.80194(11) 0.0279(5) Uani 1 1 d .
C1 C 0.92370(15) 0.3937(2) 0.43435(12) 0.0251(6) Uani 1 1 d .
C2 C 1.00684(16) 0.3594(2) 0.44043(13) 0.0293(6) Uani 1 1 d .
H2 H 1.0458 0.3970 0.4190 0.035 Uiso 1 1 calc R
C3 C 1.02191(15) 0.2639(2) 0.48193(13) 0.0276(6) Uani 1 1 d .
C4 C 0.94569(15) 0.2397(2) 0.50321(13) 0.0256(6) Uani 1 1 d .
C5 C 0.86400(14) 0.1567(2) 0.56994(13) 0.0243(6) Uani 1 1 d .
C6 C 0.84609(14) 0.0818(2) 0.62175(12) 0.0235(5) Uani 1 1 d .
C7 C 0.76732(14) 0.1122(2) 0.62998(12) 0.0233(5) Uani 1 1 d .
C8 C 0.73854(14) 0.2031(2) 0.58281(12) 0.0231(5) Uani 1 1 d .
C9 C 0.66090(14) 0.2661(2) 0.57799(13) 0.0251(6) Uani 1 1 d .
C10 C 0.63973(16) 0.3068(2) 0.63833(14) 0.0311(6) Uani 1 1 d .
H10 H 0.6766 0.2962 0.6810 0.037 Uiso 1 1 calc R
C11 C 0.56594(16) 0.3624(2) 0.63706(15) 0.0353(7) Uani 1 1 d .
H11 H 0.5542 0.3921 0.6787 0.042 Uiso 1 1 calc R
C12 C 0.50902(17) 0.3756(2) 0.57653(16) 0.0365(7) Uani 1 1 d .
C13 C 0.53002(17) 0.3369(3) 0.51599(16) 0.0409(7) Uani 1 1 d .
H13 H 0.4923 0.3465 0.4736 0.049 Uiso 1 1 calc R
C14 C 0.60583(16) 0.2841(3) 0.51611(15) 0.0341(7) Uani 1 1 d .
H14 H 0.6196 0.2607 0.4740 0.041 Uiso 1 1 calc R
C15 C 0.42647(18) 0.4302(3) 0.57695(19) 0.0507(9) Uani 1 1 d .
H15A H 0.4338 0.4976 0.6075 0.061 Uiso 1 1 calc R
H15B H 0.3910 0.3736 0.5934 0.061 Uiso 1 1 calc R
H15C H 0.4012 0.4546 0.5302 0.061 Uiso 1 1 calc R
C16 C 0.88679(16) 0.4919(2) 0.39237(13) 0.0280(6) Uani 1 1 d .
C17 C 0.80317(17) 0.5029(2) 0.36375(13) 0.0333(6) Uani 1 1 d .
H17 H 0.7659 0.4459 0.3732 0.040 Uiso 1 1 calc R
C18 C 0.77433(18) 0.5959(3) 0.32195(15) 0.0382(7) Uani 1 1 d .
H18 H 0.7174 0.6019 0.3034 0.046 Uiso 1 1 calc R
C19 C 0.82749(18) 0.6817(3) 0.30636(14) 0.0366(7) Uani 1 1 d .
C20 C 0.91014(17) 0.6699(2) 0.33464(14) 0.0334(6) Uani 1 1 d .
H20 H 0.9475 0.7263 0.3246 0.040 Uiso 1 1 calc R
C21 C 0.93931(17) 0.5783(2) 0.37691(14) 0.0322(6) Uani 1 1 d .
H21 H 0.9962 0.5735 0.3960 0.039 Uiso 1 1 calc R
C22 C 0.7957(2) 0.7840(3) 0.26097(17) 0.0503(8) Uani 1 1 d .
H22A H 0.8419 0.8282 0.2507 0.060 Uiso 1 1 calc R
H22B H 0.7628 0.8338 0.2849 0.060 Uiso 1 1 calc R
H22C H 0.7617 0.7560 0.2179 0.060 Uiso 1 1 calc R
C23 C 1.09994(16) 0.2028(2) 0.50602(13) 0.0281(6) Uani 1 1 d .
C24 C 1.17334(17) 0.2571(3) 0.50161(15) 0.0386(7) Uani 1 1 d .
H24 H 1.1724 0.3321 0.4819 0.046 Uiso 1 1 calc R
C25 C 1.24779(17) 0.2026(3) 0.52573(17) 0.0436(8) Uani 1 1 d .
H25 H 1.2969 0.2410 0.5216 0.052 Uiso 1 1 calc R
C26 C 1.25240(16) 0.0934(3) 0.55572(15) 0.0367(7) Uani 1 1 d .
C27 C 1.17874(16) 0.0390(3) 0.55951(15) 0.0350(7) Uani 1 1 d .
H27 H 1.1798 -0.0359 0.5795 0.042 Uiso 1 1 calc R
C28 C 1.10420(16) 0.0918(2) 0.53470(14) 0.0322(6) Uani 1 1 d .
H28 H 1.0551 0.0520 0.5372 0.039 Uiso 1 1 calc R
C29 C 1.33299(18) 0.0359(3) 0.58495(17) 0.0481(8) Uani 1 1 d .
H29A H 1.3335 -0.0422 0.5658 0.058 Uiso 1 1 calc R
H29B H 1.3402 0.0311 0.6351 0.058 Uiso 1 1 calc R
H29C H 1.3777 0.0814 0.5729 0.058 Uiso 1 1 calc R
C30 C 0.89904(15) -0.0135(2) 0.65396(13) 0.0255(6) Uani 1 1 d .
C31 C 0.98429(15) -0.0024(2) 0.67037(14) 0.0320(6) Uani 1 1 d .
H31 H 1.0089 0.0687 0.6617 0.038 Uiso 1 1 calc R
C32 C 1.03314(16) -0.0937(3) 0.69901(14) 0.0346(7) Uani 1 1 d .
H32 H 1.0909 -0.0838 0.7095 0.041 Uiso 1 1 calc R
C33 C 1.00010(17) -0.1995(2) 0.71281(14) 0.0323(6) Uani 1 1 d .
C34 C 0.91507(16) -0.2107(2) 0.69534(14) 0.0295(6) Uani 1 1 d .
H34 H 0.8907 -0.2825 0.7033 0.035 Uiso 1 1 calc R
C35 C 0.86559(15) -0.1205(2) 0.66680(13) 0.0272(6) Uani 1 1 d .
H35 H 0.8080 -0.1311 0.6557 0.033 Uiso 1 1 calc R
C36 C 1.05334(18) -0.2966(3) 0.74779(16) 0.0407(7) Uani 1 1 d .
H36A H 1.0825 -0.2707 0.7932 0.049 Uiso 1 1 calc R
H36B H 1.0931 -0.3185 0.7197 0.049 Uiso 1 1 calc R
H36C H 1.0190 -0.3635 0.7531 0.049 Uiso 1 1 calc R
C37 C 0.72403(14) 0.0637(2) 0.68147(13) 0.0225(5) Uani 1 1 d .
C38 C 0.75753(15) 0.0771(2) 0.75134(13) 0.0242(5) Uani 1 1 d .
C39 C 0.82505(16) 0.1428(2) 0.78541(14) 0.0297(6) Uani 1 1 d .
H39 H 0.8622 0.1847 0.7641 0.036 Uiso 1 1 calc R
C40 C 0.82735(18) 0.1352(3) 0.85516(14) 0.0369(7) Uani 1 1 d .
H40 H 0.8660 0.1709 0.8908 0.044 Uiso 1 1 calc R
C41 C 0.76180(17) 0.0650(2) 0.86323(14) 0.0345(7) Uani 1 1 d .
H41 H 0.7490 0.0449 0.9063 0.041 Uiso 1 1 calc R
C42 C 0.64964(15) 0.0038(2) 0.66042(14) 0.0265(6) Uani 1 1 d .
C43 C 0.60473(16) -0.0220(2) 0.59439(15) 0.0341(7) Uani 1 1 d .
H43 H 0.6190 -0.0022 0.5518 0.041 Uiso 1 1 calc R
C44 C 0.53559(16) -0.0820(3) 0.60331(17) 0.0406(7) Uani 1 1 d .
H44 H 0.4934 -0.1111 0.5679 0.049 Uiso 1 1 calc R
C45 C 0.53953(16) -0.0916(3) 0.67368(17) 0.0393(7) Uani 1 1 d .
H45 H 0.4996 -0.1290 0.6941 0.047 Uiso 1 1 calc R
B1 B 0.79619(17) 0.3169(3) 0.48587(15) 0.0249(6) Uani 1 1 d .
B2 B 0.6391(2) -0.0415(3) 0.78818(17) 0.0327(7) Uani 1 1 d .

loop_
_atom_site_aniso_label
_atom_site_aniso_U_11
_atom_site_aniso_U_22
_atom_site_aniso_U_33
_atom_site_aniso_U_23
_atom_site_aniso_U_13
_atom_site_aniso_U_12
F1 0.0378(8) 0.0271(8) 0.0291(8) 0.0040(7) 0.0114(7) 0.0053(7)
F2 0.0366(8) 0.0373(9) 0.0239(8) 0.0024(7) 0.0025(6) -0.0027(7)
F3 0.0679(11) 0.0235(9) 0.0357(9) 0.0011(7) 0.0123(8) -0.0060(8)
F4 0.0517(10) 0.0406(10) 0.0659(12) -0.0160(9) 0.0399(9) -0.0098(8)
N1 0.0312(11) 0.0231(12) 0.0196(11) 0.0024(9) 0.0076(9) 0.0020(9)
N2 0.0281(11) 0.0247(12) 0.0249(12) 0.0009(9) 0.0091(9) -0.0003(9)
N3 0.0270(11) 0.0230(11) 0.0208(11) 0.0000(9) 0.0064(9) 0.0001(9)
N4 0.0230(11) 0.0251(12) 0.0430(14) 0.0031(10) 0.0122(10) 0.0009(9)
N5 0.0357(12) 0.0237(12) 0.0268(12) 0.0006(9) 0.0121(10) 0.0023(9)
C1 0.0332(13) 0.0239(14) 0.0193(13) -0.0034(11) 0.0082(10) -0.0030(11)
C2 0.0362(14) 0.0308(15) 0.0248(14) 0.0013(12) 0.0155(11) -0.0020(12)
C3 0.0338(14) 0.0299(15) 0.0216(13) -0.0024(11) 0.0118(11) 0.0007(11)
C4 0.0327(13) 0.0223(14) 0.0229(13) -0.0007(11) 0.0084(11) 0.0035(11)
C5 0.0243(12) 0.0233(14) 0.0259(14) -0.0008(11) 0.0060(10) 0.0022(10)
C6 0.0282(13) 0.0212(13) 0.0210(13) -0.0004(10) 0.0045(10) -0.0025(10)
C7 0.0247(12) 0.0239(14) 0.0215(13) -0.0007(10) 0.0050(10) -0.0017(10)
C8 0.0271(12) 0.0225(13) 0.0193(13) -0.0024(10) 0.0037(10) -0.0041(10)
C9 0.0251(12) 0.0208(13) 0.0296(14) 0.0047(11) 0.0060(11) -0.0014(10)
C10 0.0326(14) 0.0312(16) 0.0311(15) 0.0061(12) 0.0107(12) 0.0032(12)
C11 0.0364(15) 0.0342(16) 0.0394(17) 0.0053(13) 0.0174(13) 0.0043(13)
C12 0.0337(15) 0.0311(16) 0.0476(18) 0.0065(14) 0.0150(13) -0.0001(12)
C13 0.0298(14) 0.0464(19) 0.0416(18) 0.0039(15) -0.0043(13) 0.0018(13)
C14 0.0317(14) 0.0388(17) 0.0311(15) -0.0003(13) 0.0043(12) 0.0008(12)
C15 0.0340(16) 0.051(2) 0.069(2) 0.0083(18) 0.0165(15) 0.0085(15)
C16 0.0386(15) 0.0283(15) 0.0199(13) 0.0003(11) 0.0123(11) 0.0031(12)
C17 0.0416(16) 0.0341(16) 0.0245(14) 0.0038(12) 0.0069(12) -0.0009(13)
C18 0.0384(15) 0.0417(18) 0.0320(16) 0.0067(13) 0.0013(12) 0.0021(13)
C19 0.0498(17) 0.0334(16) 0.0273(15) 0.0069(12) 0.0095(13) 0.0042(14)
C20 0.0438(16) 0.0291(16) 0.0295(15) 0.0050(12) 0.0127(12) -0.0004(13)
C21 0.0389(15) 0.0331(16) 0.0283(15) -0.0021(12) 0.0154(12) 0.0012(12)
C22 0.0531(19) 0.050(2) 0.047(2) 0.0182(16) 0.0074(16) 0.0014(16)
C23 0.0332(14) 0.0286(15) 0.0254(14) -0.0010(11) 0.0126(11) 0.0018(12)
C24 0.0371(15) 0.0396(18) 0.0421(17) 0.0035(14) 0.0150(13) -0.0008(13)
C25 0.0309(15) 0.048(2) 0.053(2) -0.0005(16) 0.0119(14) -0.0055(14)
C26 0.0325(15) 0.0428(18) 0.0336(16) -0.0097(14) 0.0043(12) 0.0044(13)
C27 0.0379(15) 0.0328(16) 0.0353(16) -0.0046(13) 0.0097(12) 0.0046(13)
C28 0.0284(13) 0.0328(16) 0.0375(16) -0.0016(13) 0.0118(12) -0.0004(12)
C29 0.0367(16) 0.054(2) 0.051(2) -0.0111(16) 0.0036(14) 0.0072(15)
C30 0.0282(13) 0.0266(14) 0.0227(13) -0.0005(11) 0.0075(10) 0.0025(11)
C31 0.0287(14) 0.0308(15) 0.0371(16) 0.0076(13) 0.0083(12) -0.0037(12)
C32 0.0240(13) 0.0424(18) 0.0368(16) 0.0075(13) 0.0048(11) 0.0034(12)
C33 0.0379(15) 0.0298(16) 0.0291(15) 0.0018(12) 0.0063(12) 0.0058(12)
C34 0.0360(14) 0.0223(14) 0.0307(15) 0.0009(11) 0.0082(12) 0.0008(11)
C35 0.0274(13) 0.0282(15) 0.0261(14) 0.0008(11) 0.0053(11) -0.0001(11)
C36 0.0399(16) 0.0373(17) 0.0420(18) 0.0039(14) 0.0015(13) 0.0116(14)
C37 0.0244(12) 0.0181(13) 0.0256(13) 0.0022(10) 0.0060(10) 0.0022(10)
C38 0.0273(12) 0.0209(13) 0.0261(13) 0.0043(11) 0.0097(10) 0.0016(10)
C39 0.0317(14) 0.0274(15) 0.0294(15) 0.0044(12) 0.0051(11) -0.0030(11)
C40 0.0441(16) 0.0384(17) 0.0255(15) -0.0016(13) 0.0005(12) -0.0046(14)
C41 0.0493(17) 0.0324(16) 0.0231(14) 0.0029(12) 0.0105(12) 0.0028(13)
C42 0.0248(12) 0.0229(14) 0.0329(15) 0.0031(11) 0.0087(11) 0.0015(11)
C43 0.0331(14) 0.0306(16) 0.0361(16) 0.0010(13) 0.0013(12) 0.0025(12)
C44 0.0279(14) 0.0352(17) 0.053(2) 0.0006(15) -0.0058(13) -0.0038(13)
C45 0.0241(13) 0.0343(17) 0.059(2) 0.0059(15) 0.0077(13) -0.0017(12)
B1 0.0279(14) 0.0264(16) 0.0208(15) 0.0014(12) 0.0060(12) 0.0022(12)
B2 0.0399(17) 0.0245(17) 0.0393(19) -0.0013(14) 0.0213(15) 0.0008(14)

loop_
_atom_type_symbol
_atom_type_description
_atom_type_scat_dispersion_real
_atom_type_scat_dispersion_imag
_atom_type_scat_source
C C 0.0033 0.0016 'International Tables Vol C Tables 4.2.6.8 and 6.1.1.4'
H H 0.0000 0.0000 'International Tables Vol C Tables 4.2.6.8 and 6.1.1.4'
B B 0.0013 0.0007 'International Tables Vol C Tables 4.2.6.8 and 6.1.1.4'
F F 0.0171 0.0103 'International Tables Vol C Tables 4.2.6.8 and 6.1.1.4'
N N 0.0061 0.0033 'International Tables Vol C Tables 4.2.6.8 and 6.1.1.4'

loop_
_geom_angle_atom_site_label_1
_geom_angle_atom_site_label_2
_geom_angle_atom_site_label_3
_geom_angle
C1 N1 C4 106.7(2)
C1 N1 B1 131.5(2)
C4 N1 B1 121.7(2)
C4 N2 C5 120.1(2)
C8 N3 C5 107.2(2)
C8 N3 B1 130.2(2)
C5 N3 B1 122.5(2)
C45 N4 C42 106.9(2)
C45 N4 B2 126.9(2)
C42 N4 B2 125.9(2)
C41 N5 C38 107.3(2)
C41 N5 B2 126.9(2)
C38 N5 B2 125.6(2)
N1 C1 C2 109.0(2)
N1 C1 C16 127.4(2)
C2 C1 C16 123.6(2)
C3 C2 C1 109.5(2)
C3 C2 H2 125.3
C1 C2 H2 125.3
C2 C3 C4 105.4(2)
C2 C3 C23 128.7(2)
C4 C3 C23 125.8(2)
N2 C4 N1 124.4(2)
N2 C4 C3 125.9(2)
N1 C4 C3 109.4(2)
N2 C5 N3 124.2(2)
N2 C5 C6 125.7(2)
N3 C5 C6 110.0(2)
C7 C6 C5 105.6(2)
C7 C6 C30 129.2(2)
C5 C6 C30 125.0(2)
C6 C7 C8 108.0(2)
C6 C7 C37 125.9(2)
C8 C7 C37 126.0(2)
N3 C8 C7 109.1(2)
N3 C8 C9 125.1(2)
C7 C8 C9 125.7(2)
C10 C9 C14 118.0(2)
C10 C9 C8 118.8(2)
C14 C9 C8 123.2(2)
C11 C10 C9 121.2(3)
C11 C10 H10 119.4
C9 C10 H10 119.4
C12 C11 C10 121.4(3)
C12 C11 H11 119.3
C10 C11 H11 119.3
C11 C12 C13 117.8(3)
C11 C12 C15 120.5(3)
C13 C12 C15 121.7(3)
C12 C13 C14 121.4(3)
C12 C13 H13 119.3
C14 C13 H13 119.3
C9 C14 C13 120.1(3)
C9 C14 H14 120.0
C13 C14 H14 120.0
C12 C15 H15A 109.5
C12 C15 H15B 109.5
H15A C15 H15B 109.5
C12 C15 H15C 109.5
H15A C15 H15C 109.5
H15B C15 H15C 109.5
C21 C16 C17 117.4(2)
C21 C16 C1 117.7(2)
C17 C16 C1 124.8(2)
C18 C17 C16 120.8(3)
C18 C17 H17 119.6
C16 C17 H17 119.6
C17 C18 C19 121.4(3)
C17 C18 H18 119.3
C19 C18 H18 119.3
C20 C19 C18 117.5(3)
C20 C19 C22 121.2(3)
C18 C19 C22 121.3(3)
C21 C20 C19 121.5(3)
C21 C20 H20 119.2
C19 C20 H20 119.2
C20 C21 C16 121.4(3)
C20 C21 H21 119.3
C16 C21 H21 119.3
C19 C22 H22A 109.5
C19 C22 H22B 109.5
H22A C22 H22B 109.5
C19 C22 H22C 109.5
H22A C22 H22C 109.5
H22B C22 H22C 109.5
C24 C23 C28 117.7(2)
C24 C23 C3 119.6(3)
C28 C23 C3 122.7(2)
C25 C24 C23 120.7(3)
C25 C24 H24 119.7
C23 C24 H24 119.7
C24 C25 C26 121.8(3)
C24 C25 H25 119.1
C26 C25 H25 119.1
C25 C26 C27 117.3(3)
C25 C26 C29 122.2(3)
C27 C26 C29 120.5(3)
C28 C27 C26 121.3(3)
C28 C27 H27 119.3
C26 C27 H27 119.3
C27 C28 C23 121.2(3)
C27 C28 H28 119.4
C23 C28 H28 119.4
C26 C29 H29A 109.5
C26 C29 H29B 109.5
H29A C29 H29B 109.5
C26 C29 H29C 109.5
H29A C29 H29C 109.5
H29B C29 H29C 109.5
C31 C30 C35 117.5(2)
C31 C30 C6 121.7(2)
C35 C30 C6 120.8(2)
C32 C31 C30 120.9(2)
C32 C31 H31 119.6
C30 C31 H31 119.6
C31 C32 C33 121.8(2)
C31 C32 H32 119.1
C33 C32 H32 119.1
C32 C33 C34 117.1(2)
C32 C33 C36 121.6(2)
C34 C33 C36 121.3(3)
C35 C34 C33 121.7(2)
C35 C34 H34 119.1
C33 C34 H34 119.1
C34 C35 C30 121.0(2)
C34 C35 H35 119.5
C30 C35 H35 119.5
C33 C36 H36A 109.5
C33 C36 H36B 109.5
H36A C36 H36B 109.5
C33 C36 H36C 109.5
H36A C36 H36C 109.5
H36B C36 H36C 109.5
C38 C37 C42 120.2(2)
C38 C37 C7 119.4(2)
C42 C37 C7 120.4(2)
C37 C38 N5 121.2(2)
C37 C38 C39 131.1(2)
N5 C38 C39 107.5(2)
C40 C39 C38 107.8(2)
C40 C39 H39 126.1
C38 C39 H39 126.1
C39 C40 C41 106.7(2)
C39 C40 H40 126.7
C41 C40 H40 126.7
N5 C41 C40 110.8(2)
N5 C41 H41 124.6
C40 C41 H41 124.6
N4 C42 C43 108.5(2)
N4 C42 C37 120.6(2)
C43 C42 C37 130.8(2)
C44 C43 C42 106.8(3)
C44 C43 H43 126.6
C42 C43 H43 126.6
C43 C44 C45 107.2(3)
C43 C44 H44 126.4
C45 C44 H44 126.4
N4 C45 C44 110.6(3)
N4 C45 H45 124.7
C44 C45 H45 124.7
F1 B1 F2 110.8(2)
F1 B1 N3 111.3(2)
F2 B1 N3 109.0(2)
F1 B1 N1 110.2(2)
F2 B1 N1 109.4(2)
N3 B1 N1 105.93(19)
F3 B2 F4 109.2(2)
F3 B2 N5 111.1(2)
F4 B2 N5 109.3(2)
F3 B2 N4 110.6(2)
F4 B2 N4 110.5(2)
N5 B2 N4 106.2(2)

loop_
_geom_bond_atom_site_label_1
_geom_bond_atom_site_label_2
_geom_bond_distance
F1 B1 1.383(3)
F2 B1 1.397(3)
F3 B2 1.382(4)
F4 B2 1.385(3)
N1 C1 1.370(3)
N1 C4 1.405(3)
N1 B1 1.576(3)
N2 C4 1.315(3)
N2 C5 1.329(3)
N3 C8 1.370(3)
N3 C5 1.392(3)
N3 B1 1.564(3)
N4 C45 1.345(3)
N4 C42 1.396(3)
N4 B2 1.554(4)
N5 C41 1.341(3)
N5 C38 1.403(3)
N5 B2 1.549(4)
C1 C2 1.424(4)
C1 C16 1.467(4)
C2 C3 1.370(4)
C2 H2 0.9500
C3 C4 1.445(4)
C3 C23 1.473(4)
C5 C6 1.421(3)
C6 C7 1.401(3)
C6 C30 1.474(3)
C7 C8 1.423(3)
C7 C37 1.475(3)
C8 C9 1.472(3)
C9 C10 1.395(4)
C9 C14 1.393(4)
C10 C11 1.384(4)
C10 H10 0.9500
C11 C12 1.382(4)
C11 H11 0.9500
C12 C13 1.390(4)
C12 C15 1.516(4)
C13 C14 1.403(4)
C13 H13 0.9500
C14 H14 0.9500
C15 H15A 0.9800
C15 H15B 0.9800
C15 H15C 0.9800
C16 C21 1.402(4)
C16 C17 1.402(4)
C17 C18 1.383(4)
C17 H17 0.9500
C18 C19 1.405(4)
C18 H18 0.9500
C19 C20 1.387(4)
C19 C22 1.515(4)
C20 C21 1.377(4)
C20 H20 0.9500
C21 H21 0.9500
C22 H22A 0.9800
C22 H22B 0.9800
C22 H22C 0.9800
C23 C24 1.394(4)
C23 C28 1.399(4)
C24 C25 1.389(4)
C24 H24 0.9500
C25 C26 1.389(4)
C25 H25 0.9500
C26 C27 1.396(4)
C26 C29 1.507(4)
C27 C28 1.384(4)
C27 H27 0.9500
C28 H28 0.9500
C29 H29A 0.9800
C29 H29B 0.9800
C29 H29C 0.9800
C30 C31 1.399(4)
C30 C35 1.400(4)
C31 C32 1.383(4)
C31 H31 0.9500
C32 C33 1.390(4)
C32 H32 0.9500
C33 C34 1.397(4)
C33 C36 1.510(4)
C34 C35 1.379(4)
C34 H34 0.9500
C35 H35 0.9500
C36 H36A 0.9800
C36 H36B 0.9800
C36 H36C 0.9800
C37 C38 1.395(4)
C37 C42 1.409(3)
C38 C39 1.412(4)
C39 C40 1.379(4)
C39 H39 0.9500
C40 C41 1.397(4)
C40 H40 0.9500
C41 H41 0.9500
C42 C43 1.404(4)
C43 C44 1.387(4)
C43 H43 0.9500
C44 C45 1.388(4)
C44 H44 0.9500
C45 H45 0.9500

loop_
_geom_torsion_atom_site_label_1
_geom_torsion_atom_site_label_2
_geom_torsion_atom_site_label_3
_geom_torsion_atom_site_label_4
_geom_torsion
C4 N1 C1 C2 -0.2(3)
B1 N1 C1 C2 179.6(2)
C4 N1 C1 C16 179.4(2)
B1 N1 C1 C16 -0.8(4)
N1 C1 C2 C3 0.8(3)
C16 C1 C2 C3 -178.8(2)
C1 C2 C3 C4 -1.1(3)
C1 C2 C3 C23 -176.0(3)
C5 N2 C4 N1 -1.5(4)
C5 N2 C4 C3 172.0(2)
C1 N1 C4 N2 173.9(2)
B1 N1 C4 N2 -5.9(4)
C1 N1 C4 C3 -0.5(3)
B1 N1 C4 C3 179.7(2)
C2 C3 C4 N2 -173.3(2)
C23 C3 C4 N2 1.8(4)
C2 C3 C4 N1 1.0(3)
C23 C3 C4 N1 176.1(2)
C4 N2 C5 N3 1.8(4)
C4 N2 C5 C6 -175.7(2)
C8 N3 C5 N2 -176.1(2)
B1 N3 C5 N2 5.3(4)
C8 N3 C5 C6 1.8(3)
B1 N3 C5 C6 -176.8(2)
N2 C5 C6 C7 176.2(2)
N3 C5 C6 C7 -1.6(3)
N2 C5 C6 C30 -8.5(4)
N3 C5 C6 C30 173.7(2)
C5 C6 C7 C8 0.8(3)
C30 C6 C7 C8 -174.2(2)
C5 C6 C7 C37 -175.7(2)
C30 C6 C7 C37 9.3(4)
C5 N3 C8 C7 -1.2(3)
B1 N3 C8 C7 177.2(2)
C5 N3 C8 C9 174.4(2)
B1 N3 C8 C9 -7.2(4)
C6 C7 C8 N3 0.2(3)
C37 C7 C8 N3 176.7(2)
C6 C7 C8 C9 -175.3(2)
C37 C7 C8 C9 1.2(4)
N3 C8 C9 C10 -128.0(3)
C7 C8 C9 C10 46.9(4)
N3 C8 C9 C14 54.2(4)
C7 C8 C9 C14 -131.0(3)
C14 C9 C10 C11 0.7(4)
C8 C9 C10 C11 -177.3(2)
C9 C10 C11 C12 2.7(4)
C10 C11 C12 C13 -3.6(4)
C10 C11 C12 C15 176.2(3)
C11 C12 C13 C14 1.2(4)
C15 C12 C13 C14 -178.6(3)
C10 C9 C14 C13 -2.9(4)
C8 C9 C14 C13 174.9(3)
C12 C13 C14 C9 2.0(5)
N1 C1 C16 C21 158.1(2)
C2 C1 C16 C21 -22.4(4)
N1 C1 C16 C17 -25.1(4)
C2 C1 C16 C17 154.3(3)
C21 C16 C17 C18 0.0(4)
C1 C16 C17 C18 -176.8(3)
C16 C17 C18 C19 0.4(4)
C17 C18 C19 C20 -0.2(4)
C17 C18 C19 C22 -179.5(3)
C18 C19 C20 C21 -0.5(4)
C22 C19 C20 C21 178.8(3)
C19 C20 C21 C16 1.0(4)
C17 C16 C21 C20 -0.7(4)
C1 C16 C21 C20 176.3(2)
C2 C3 C23 C24 16.5(4)
C4 C3 C23 C24 -157.5(3)
C2 C3 C23 C28 -164.7(3)
C4 C3 C23 C28 21.3(4)
C28 C23 C24 C25 -0.7(4)
C3 C23 C24 C25 178.2(3)
C23 C24 C25 C26 -0.8(5)
C24 C25 C26 C27 1.3(5)
C24 C25 C26 C29 -177.2(3)
C25 C26 C27 C28 -0.3(4)
C29 C26 C27 C28 178.2(3)
C26 C27 C28 C23 -1.2(4)
C24 C23 C28 C27 1.7(4)
C3 C23 C28 C27 -177.2(2)
C7 C6 C30 C31 -146.6(3)
C5 C6 C30 C31 39.2(4)
C7 C6 C30 C35 35.8(4)
C5 C6 C30 C35 -138.3(3)
C35 C30 C31 C32 -0.8(4)
C6 C30 C31 C32 -178.4(3)
C30 C31 C32 C33 -0.2(4)
C31 C32 C33 C34 1.1(4)
C31 C32 C33 C36 -176.5(3)
C32 C33 C34 C35 -1.2(4)
C36 C33 C34 C35 176.4(3)
C33 C34 C35 C30 0.2(4)
C31 C30 C35 C34 0.8(4)
C6 C30 C35 C34 178.4(2)
C6 C7 C37 C38 61.0(4)
C8 C7 C37 C38 -114.9(3)
C6 C7 C37 C42 -118.8(3)
C8 C7 C37 C42 65.3(4)
C42 C37 C38 N5 1.5(4)
C7 C37 C38 N5 -178.3(2)
C42 C37 C38 C39 -172.2(3)
C7 C37 C38 C39 8.1(4)
C41 N5 C38 C37 -174.9(2)
B2 N5 C38 C37 0.4(4)
C41 N5 C38 C39 0.0(3)
B2 N5 C38 C39 175.3(2)
C37 C38 C39 C40 174.1(3)
N5 C38 C39 C40 -0.2(3)
C38 C39 C40 C41 0.3(3)
C38 N5 C41 C40 0.1(3)
B2 N5 C41 C40 -175.1(3)
C39 C40 C41 N5 -0.3(3)
C45 N4 C42 C43 -0.1(3)
B2 N4 C42 C43 174.2(2)
C45 N4 C42 C37 179.5(2)
B2 N4 C42 C37 -6.3(4)
C38 C37 C42 N4 1.4(4)
C7 C37 C42 N4 -178.9(2)
C38 C37 C42 C43 -179.2(3)
C7 C37 C42 C43 0.6(4)
N4 C42 C43 C44 0.0(3)
C37 C42 C43 C44 -179.5(3)
C42 C43 C44 C45 0.0(3)
C42 N4 C45 C44 0.0(3)
B2 N4 C45 C44 -174.1(2)
C43 C44 C45 N4 0.0(3)
C8 N3 B1 F1 51.4(3)
C5 N3 B1 F1 -130.4(2)
C8 N3 B1 F2 -71.1(3)
C5 N3 B1 F2 107.1(3)
C8 N3 B1 N1 171.2(2)
C5 N3 B1 N1 -10.6(3)
C1 N1 B1 F1 -48.5(3)
C4 N1 B1 F1 131.3(2)
C1 N1 B1 F2 73.6(3)
C4 N1 B1 F2 -106.6(3)
C1 N1 B1 N3 -169.0(2)
C4 N1 B1 N3 10.8(3)
C41 N5 B2 F3 -69.4(3)
C38 N5 B2 F3 116.2(3)
C41 N5 B2 F4 51.2(4)
C38 N5 B2 F4 -123.2(3)
C41 N5 B2 N4 170.3(2)
C38 N5 B2 N4 -4.1(3)
C45 N4 B2 F3 59.5(3)
C42 N4 B2 F3 -113.6(3)
C45 N4 B2 F4 -61.5(4)
C42 N4 B2 F4 125.4(3)
C45 N4 B2 N5 -179.9(2)
C42 N4 B2 N5 7.0(3)
